data_2013978
loop_
_publ_author_name
'Davison, Mark'
'Thompson, Hugh W.'
'Lalancette, Roger A.'

_publ_section_title
;
 (+-)-7-Oxo-1,2,3,4,4a,5,6,7-octahydronaphthalene-1-acetic acid:
 catemeric hydrogen bonding and diastereomeric disorder in a bicyclic
 unsaturated \e-keto acid
;
_journal_issue 4
_journal_name_full 'Acta Crystallographica Section C'
_journal_page_first o242
_journal_page_last o244
_journal_paper_doi 10.1107/S0108270104003075
_journal_volume 60
_journal_year 2004
_chemical_formula_iupac 'C12 H16 O3'
_chemical_formula_moiety 'C12 H16 O3'
_chemical_formula_sum 'C12 H16 O3'
_chemical_formula_weight 208.25
_chemical_melting_point 368
_chemical_name_systematic
;
(+-)-7-Oxo-1,2,3,4,4a,5,6,7-octahydronaphthalene-1-acetic acid
;
_space_group_IT_number 14
_symmetry_cell_setting monoclinic
_symmetry_space_group_name_Hall '-P 2yn'
_symmetry_space_group_name_H-M 'P 1 21/n 1'
_atom_sites_solution_hydrogens geom
_atom_sites_solution_primary direct
_atom_sites_solution_secondary difmap
_audit_creation_method SHELXL97
_cell_angle_alpha 90.00
_cell_angle_beta 108.27(2)
_cell_angle_gamma 90.00
_cell_formula_units_Z 4
_cell_length_a 10.354(2)
_cell_length_b 8.269(2)
_cell_length_c 13.512(3)
_cell_measurement_reflns_used 34
_cell_measurement_temperature 296(2)
_cell_measurement_theta_max 9.4
_cell_measurement_theta_min 2.2
_cell_volume 1098.5(4)
_computing_cell_refinement XSCANS
_computing_data_collection 'XSCANS (Siemens, 1996)'
_computing_data_reduction XSCANS
_computing_molecular_graphics 'SHELXP97 in SHELXTL'
_computing_publication_material SHELXL97
_computing_structure_refinement 'SHELXL97 in SHELXTL'
_computing_structure_solution 'SHELXS97 in SHELXTL (Sheldrick, 1997)'
_diffrn_ambient_temperature 296(2)
_diffrn_measured_fraction_theta_full 0.998
_diffrn_measured_fraction_theta_max 0.998
_diffrn_measurement_device_type 'Siemens P4'
_diffrn_measurement_method 2\q/\q
_diffrn_radiation_monochromator graphite
_diffrn_radiation_source 'fine-focus sealed tube'
_diffrn_radiation_type MoK\a
_diffrn_radiation_wavelength 0.71073
_diffrn_reflns_av_R_equivalents 0.038
_diffrn_reflns_av_sigmaI/netI 0.055
_diffrn_reflns_limit_h_max 1
_diffrn_reflns_limit_h_min -12
_diffrn_reflns_limit_k_max 1
_diffrn_reflns_limit_k_min -9
_diffrn_reflns_limit_l_max 16
_diffrn_reflns_limit_l_min -15
_diffrn_reflns_number 2624
_diffrn_reflns_theta_full 25.03
_diffrn_reflns_theta_max 25.03
_diffrn_reflns_theta_min 2.18
_diffrn_standards_decay_% 'variation <1.7'
_diffrn_standards_interval_count 97
_diffrn_standards_number 3
_exptl_absorpt_coefficient_mu 0.089
_exptl_absorpt_correction_type none
_exptl_crystal_colour colourless
_exptl_crystal_density_diffrn 1.259
_exptl_crystal_density_meas ?
_exptl_crystal_density_method 'not measured'
_exptl_crystal_description 'hexagonal rod'
_exptl_crystal_F_000 448
_exptl_crystal_size_max 0.25
_exptl_crystal_size_mid 0.22
_exptl_crystal_size_min 0.14
_refine_diff_density_max 0.18
_refine_diff_density_min -0.22
_refine_ls_extinction_coef 0.017(4)
_refine_ls_extinction_expression Fc^*^=kFc[1+0.001xFc^2^\l^3^/sin(2\q)]^-1/4^
_refine_ls_extinction_method 'SHELXL97 in SHELXTL (Sheldrick, 1997)'
_refine_ls_goodness_of_fit_ref 1.02
_refine_ls_hydrogen_treatment constr
_refine_ls_matrix_type full
_refine_ls_number_parameters 156
_refine_ls_number_reflns 1942
_refine_ls_number_restraints 0
_refine_ls_restrained_S_all 1.02
_refine_ls_R_factor_all 0.122
_refine_ls_R_factor_gt 0.062
_refine_ls_shift/su_max 0.00
_refine_ls_shift/su_mean 0.00
_refine_ls_structure_factor_coef Fsqd
_refine_ls_weighting_details 'calc w = 1/[\s^2^(Fo^2^)+(0.0617P)^2^+0.3911P] where P=(Fo^2^+2Fc^2^)/3'
_refine_ls_weighting_scheme calc
_refine_ls_wR_factor_gt 0.142
_refine_ls_wR_factor_ref 0.171
_reflns_number_gt 1083
_reflns_number_total 1942
_reflns_threshold_expression I>2\s(I)
_cod_data_source_file fr1467.cif
_cod_data_source_block I
_cod_depositor_comments
;
The following automatic conversions were performed:
'_symmetry_cell_setting' value 'Monoclinic' changed to 'monoclinic'
according to '/home/saulius/struct/CIF-dictionaries/cif_core.dic'
dictionary named 'cif_core.dic' version 2.4.1 from 2010-06-29.

Automatic conversion script
Id: cif_fix_enum 1527 2010-12-29 10:47:43Z saulius 

The following automatic conversions were performed:

'_symmetry_cell_setting' value 'Monoclinic' changed to 'monoclinic'
according to /home/saulius/struct/CIF-dictionaries/cif_core.dic
dictionary named 'cif_core.dic' version 2.4.1 from 2010-06-29.

Automatic conversion script
Id: cif_fix_values 1715 2011-07-08 13:25:40Z adriana 

The following automatic conversions were performed:

'_exptl_crystal_density_meas' value 'not measured' was changed to '?'
- the value is perceived as not measured.

Automatic conversion script
Id: cif_fix_values 3008 2015-01-20 13:52:24Z robertas 
;
_cod_original_sg_symbol_H-M 'P 21/n'
_cod_database_code 2013978
_cod_database_fobs_code 2013978

loop_
_symmetry_equiv_pos_as_xyz
'x, y, z'
'-x+1/2, y+1/2, -z+1/2'
'-x, -y, -z'
'x-1/2, -y-1/2, z-1/2'

loop_
_atom_site_label
_atom_site_fract_x
_atom_site_fract_y
_atom_site_fract_z
_atom_site_U_iso_or_equiv
_atom_site_adp_type
_atom_site_calc_flag
_atom_site_refinement_flags
_atom_site_occupancy
_atom_site_disorder_assembly
_atom_site_disorder_group
_atom_site_type_symbol
O1 0.0518(2) 0.6571(3) 0.18194(15) 0.0798(8) Uani d . 1 A . O
O2 0.5207(4) 0.2789(4) 0.6612(4) 0.1271(13) Uani d . 1 A . O
O3 0.4088(3) 0.0841(4) 0.5669(2) 0.1077(10) Uani d . 1 A . O
H3 0.4639 0.0303 0.6116 0.162 Uiso calc R 1 . . H
C1 0.2924(7) 0.4849(9) 0.5399(4) 0.0503(17) Uani d P 0.656(11) A 1 C
H1A 0.3802 0.5379 0.5725 0.060 Uiso calc PR 0.656(11) A 1 H
C1' 0.2446(14) 0.4157(14) 0.5152(8) 0.042(3) Uani d P 0.344(11) A 2 C
H1'A 0.1930 0.3228 0.4780 0.051 Uiso calc PR 0.344(11) A 2 H
C2 0.2188(4) 0.4589(5) 0.6234(2) 0.0816(12) Uani d . 1 . . C
H2A 0.1257 0.4238 0.5911 0.098 Uiso calc R 1 A 1 H
H2B 0.2660 0.3789 0.6745 0.098 Uiso calc R 1 A 1 H
C3 0.2232(4) 0.6210(5) 0.6726(3) 0.0888(12) Uani d . 1 A . C
H3A 0.3171 0.6533 0.7048 0.107 Uiso calc R 1 . . H
H3B 0.1800 0.6152 0.7266 0.107 Uiso calc R 1 . . H
C4 0.1518(4) 0.7444(5) 0.5930(2) 0.0855(11) Uani d . 1 . . C
H4B 0.1631 0.8498 0.6262 0.103 Uiso calc R 1 A . H
H4C 0.0554 0.7199 0.5694 0.103 Uiso calc R 1 . . H
C4a 0.2017(3) 0.7540(4) 0.4980(2) 0.0688(10) Uani d . 1 A . C
H4A 0.2950 0.7957 0.5219 0.083 Uiso calc R 1 . . H
C5 0.1179(4) 0.8711(4) 0.4183(2) 0.0770(11) Uani d . 1 . . C
H5A 0.1413 0.9805 0.4435 0.092 Uiso calc R 1 A . H
H5B 0.0225 0.8543 0.4105 0.092 Uiso calc R 1 . . H
C6 0.1385(4) 0.8541(4) 0.3131(2) 0.0714(10) Uani d . 1 A . C
H6A 0.0790 0.9286 0.2641 0.086 Uiso calc R 1 . . H
H6B 0.2317 0.8809 0.3187 0.086 Uiso calc R 1 . . H
C7 0.1083(3) 0.6861(4) 0.2746(2) 0.0577(8) Uani d . 1 . . C
C8 0.1547(3) 0.5592(4) 0.3513(2) 0.0604(8) Uani d . 1 A . C
H8A 0.1482 0.4524 0.3286 0.072 Uiso calc R 1 . . H
C8a 0.2068(3) 0.5891(4) 0.4539(2) 0.0609(9) Uani d . 1 . . C
C9 0.3161(7) 0.3199(8) 0.4995(4) 0.059(2) Uani d P 0.656(11) A 1 C
H9A 0.3432 0.3321 0.4374 0.070 Uiso calc PR 0.656(11) A 1 H
H9B 0.2329 0.2570 0.4816 0.070 Uiso calc PR 0.656(11) A 1 H
C9' 0.3987(11) 0.4037(14) 0.5386(7) 0.054(4) Uani d P 0.344(11) A 2 C
H9'A 0.4457 0.4861 0.5879 0.065 Uiso calc PR 0.344(11) A 2 H
H9'B 0.4238 0.4139 0.4755 0.065 Uiso calc PR 0.344(11) A 2 H
C10 0.4309(6) 0.2311(7) 0.5864(4) 0.0935(14) Uani d . 1 . . C

loop_
_atom_site_aniso_label
_atom_site_aniso_U_11
_atom_site_aniso_U_22
_atom_site_aniso_U_33
_atom_site_aniso_U_12
_atom_site_aniso_U_13
_atom_site_aniso_U_23
O1 0.1065(19) 0.0716(16) 0.0478(12) 0.0016(14) 0.0048(12) 0.0019(11)
O2 0.111(3) 0.0520(17) 0.211(4) 0.0012(18) 0.039(3) -0.001(2)
O3 0.109(2) 0.099(2) 0.0893(19) 0.0200(19) -0.0060(15) 0.0171(18)
C1 0.054(4) 0.049(4) 0.045(3) -0.002(3) 0.012(3) -0.005(3)
C1' 0.050(7) 0.033(7) 0.039(5) -0.012(5) 0.008(5) 0.004(5)
C2 0.087(3) 0.107(3) 0.0580(19) 0.031(2) 0.0336(18) 0.023(2)
C3 0.089(3) 0.127(4) 0.0495(18) -0.009(3) 0.0203(18) -0.003(2)
C4 0.105(3) 0.092(3) 0.0573(19) -0.002(2) 0.0218(19) -0.021(2)
C4a 0.063(2) 0.079(2) 0.0531(17) -0.0074(18) 0.0027(15) -0.0035(17)
C5 0.091(3) 0.060(2) 0.068(2) -0.0024(19) 0.0065(18) -0.0094(17)
C6 0.084(2) 0.056(2) 0.0636(19) -0.0083(18) 0.0076(17) 0.0122(16)
C7 0.0619(18) 0.058(2) 0.0516(17) 0.0014(16) 0.0154(14) 0.0040(16)
C8 0.076(2) 0.0525(18) 0.0567(17) 0.0127(17) 0.0274(15) 0.0077(16)
C8a 0.0568(19) 0.077(2) 0.0540(17) 0.0165(16) 0.0244(15) 0.0125(17)
C9 0.065(4) 0.052(4) 0.053(3) 0.007(3) 0.011(3) -0.002(3)
C9' 0.047(7) 0.065(7) 0.049(5) -0.002(6) 0.012(4) 0.017(5)
C10 0.102(3) 0.087(4) 0.109(4) 0.034(3) 0.059(3) 0.035(3)

loop_
_atom_type_symbol
_atom_type_description
_atom_type_scat_dispersion_real
_atom_type_scat_dispersion_imag
_atom_type_scat_source
C C 0.0033 0.0016 'International Tables Vol C Tables 4.2.6.8 and 6.1.1.4'
H H 0.0000 0.0000 'International Tables Vol C Tables 4.2.6.8 and 6.1.1.4'
O O 0.0106 0.0060 'International Tables Vol C Tables 4.2.6.8 and 6.1.1.4'

loop_
_geom_angle_atom_site_label_1
_geom_angle_atom_site_label_2
_geom_angle_atom_site_label_3
_geom_angle
_geom_angle_publ_flag
C10 O3 H3 109.5 ?
C8a C1 C9 111.2(5) ?
C8a C1 C2 109.7(4) ?
C9 C1 C2 107.9(6) ?
C8a C1 H1A 109.4 ?
C9 C1 H1A 109.4 ?
C2 C1 H1A 109.4 ?
C9' C1' C2 106.6(9) ?
C9' C1' C8a 103.3(9) ?
C2 C1' C8a 100.6(7) ?
C9' C1' H1'A 114.9 ?
C2 C1' H1'A 114.9 ?
C8a C1' H1'A 114.9 ?
C3 C2 C1 104.1(4) ?
C3 C2 C1' 127.9(5) ?
C3 C2 H2A 110.9 ?
C1 C2 H2A 110.9 ?
C1' C2 H2A 87.1 ?
C3 C2 H2B 110.9 ?
C1 C2 H2B 110.9 ?
C1' C2 H2B 107.8 ?
H2A C2 H2B 108.9 ?
C2 C3 C4 110.7(3) ?
C2 C3 H3A 109.5 ?
C4 C3 H3A 109.5 ?
C2 C3 H3B 109.5 ?
C4 C3 H3B 109.5 ?
H3A C3 H3B 108.1 ?
C3 C4 C4a 114.7(3) ?
C3 C4 H4B 108.6 ?
C4a C4 H4B 108.6 ?
C3 C4 H4C 108.6 ?
C4a C4 H4C 108.6 ?
H4B C4 H4C 107.6 ?
C8a C4a C5 112.7(2) ?
C8a C4a C4 110.5(3) ?
C5 C4a C4 111.3(3) ?
C8a C4a H4A 107.3 ?
C5 C4a H4A 107.3 ?
C4 C4a H4A 107.3 ?
C4a C5 C6 113.2(3) ?
C4a C5 H5A 108.9 ?
C6 C5 H5A 108.9 ?
C4a C5 H5B 108.9 ?
C6 C5 H5B 108.9 ?
H5A C5 H5B 107.7 ?
C7 C6 C5 110.0(3) ?
C7 C6 H6A 109.7 ?
C5 C6 H6A 109.7 ?
C7 C6 H6B 109.7 ?
C5 C6 H6B 109.7 ?
H6A C6 H6B 108.2 ?
O1 C7 C8 122.3(3) ?
O1 C7 C6 121.4(3) ?
C8 C7 C6 116.2(2) ?
C8a C8 C7 122.8(3) ?
C8a C8 H8A 118.6 ?
C7 C8 H8A 118.6 ?
C8 C8a C1 130.2(4) ?
C8 C8a C4a 121.7(3) ?
C1 C8a C4a 107.6(4) ?
C8 C8a C1' 108.4(5) ?
C4a C8a C1' 128.9(5) ?
C1 C9 C10 108.8(5) ?
C1 C9 H9A 109.9 ?
C10 C9 H9A 109.9 ?
C1 C9 H9B 109.9 ?
C10 C9 H9B 109.9 ?
H9A C9 H9B 108.3 ?
C1' C9' C10 102.6(9) ?
C1' C9' H9'A 111.2 ?
C10 C9' H9'A 111.2 ?
C1' C9' H9'B 111.2 ?
C10 C9' H9'B 111.2 ?
H9'A C9' H9'B 109.2 ?
O2 C10 O3 122.6(4) ?
O2 C10 C9' 93.2(7) ?
O3 C10 C9' 143.3(7) ?
O2 C10 C9 132.8(6) y
O3 C10 C9 104.6(5) y

loop_
_geom_bond_atom_site_label_1
_geom_bond_atom_site_label_2
_geom_bond_site_symmetry_2
_geom_bond_distance
_geom_bond_publ_flag
O1 C7 . 1.228(3) ?
O2 C10 . 1.205(5) y
O3 C10 . 1.250(6) y
O3 H3 . 0.8200 ?
C1 C8a . 1.495(6) ?
C1 C9 . 1.518(11) ?
C1 C2 . 1.562(7) ?
C1 H1A . 0.9800 ?
C1' C9' . 1.53(2) ?
C1' C2 . 1.607(12) ?
C1' C8a . 1.640(10) ?
C1' H1'A . 0.9800 ?
C2 C3 . 1.491(5) ?
C2 H2A . 0.9700 ?
C2 H2B . 0.9700 ?
C3 C4 . 1.499(5) ?
C3 H3A . 0.9700 ?
C3 H3B . 0.9700 ?
C4 C4a . 1.529(4) ?
C4 H4B . 0.9700 ?
C4 H4C . 0.9700 ?
C4a C8a . 1.496(5) ?
C4a C5 . 1.504(4) ?
C4a H4A . 0.9800 ?
C5 C6 . 1.508(4) ?
C5 H5A . 0.9700 ?
C5 H5B . 0.9700 ?
C6 C7 . 1.483(4) ?
C6 H6A . 0.9700 ?
C6 H6B . 0.9700 ?
C7 C8 . 1.447(4) ?
C8 C8a . 1.343(4) ?
C8 H8A . 0.9300 ?
C9 C10 . 1.567(7) ?
C9 H9A . 0.9700 ?
C9 H9B . 0.9700 ?
C9' C10 . 1.559(10) ?
C9' H9'A . 0.9700 ?
C9' H9'B . 0.9700 ?

loop_
_geom_torsion_atom_site_label_1
_geom_torsion_atom_site_label_2
_geom_torsion_atom_site_label_3
_geom_torsion_atom_site_label_4
_geom_torsion
C8a C1 C2 C3 -69.1(6)
C9 C1 C2 C3 169.7(5)
C8a C1 C2 C1' 82.8(11)
C9 C1 C2 C1' -38.4(11)
C9' C1' C2 C3 82.9(9)
C8a C1' C2 C3 -24.6(10)
C9' C1' C2 C1 47.4(11)
C8a C1' C2 C1 -60.0(9)
C1 C2 C3 C4 59.8(4)
C1' C2 C3 C4 43.6(8)
C2 C3 C4 C4a -53.6(4)
C3 C4 C4a C8a 49.5(4)
C3 C4 C4a C5 175.6(3)
C8a C4a C5 C6 -40.4(4)
C4 C4a C5 C6 -165.2(3)
C4a C5 C6 C7 56.6(4)
C5 C6 C7 O1 142.7(3)
C5 C6 C7 C8 -40.1(4)
O1 C7 C8 C8a -174.6(3)
C6 C7 C8 C8a 8.2(4)
C7 C8 C8a C1 -161.4(5)
C7 C8 C8a C4a 9.2(5)
C7 C8 C8a C1' 178.9(6)
C9 C1 C8a C8 -2.1(8)
C2 C1 C8a C8 -121.3(5)
C9 C1 C8a C4a -173.7(5)
C2 C1 C8a C4a 67.1(6)
C9 C1 C8a C1' 41.6(11)
C2 C1 C8a C1' -77.6(12)
C5 C4a C8a C8 7.4(5)
C4 C4a C8a C8 132.7(3)
C5 C4a C8a C1 180.0(4)
C4 C4a C8a C1 -54.8(4)
C5 C4a C8a C1' -159.9(7)
C4 C4a C8a C1' -34.6(7)
C9' C1' C8a C8 101.5(9)
C2 C1' C8a C8 -148.4(5)
C9' C1' C8a C1 -44.7(11)
C2 C1' C8a C1 65.4(11)
C9' C1' C8a C4a -89.8(9)
C2 C1' C8a C4a 20.3(10)
C8a C1 C9 C10 167.7(4)
C2 C1 C9 C10 -72.1(7)
C2 C1' C9' C10 80.0(10)
C8a C1' C9' C10 -174.4(6)
C1' C9' C10 O2 -129.6(8)
C1' C9' C10 O3 62.9(11)
C1' C9' C10 C9 36.3(7)
C1 C9 C10 O2 -21.8(8)
C1 C9 C10 O3 154.9(5)
C1 C9 C10 C9' -41.2(6)
